data_7104974
loop_
_publ_author_name
'Kojima, Takahiko'
'Inui, Yuji'
'Miyazaki, Soushi'
'Shiro, Motoo'
'Fukuzumi, Shunichi'

_publ_section_title
;
 A tetranuclear iridium(iii) complex with a flavin analogue as a
 bridging ligand in different coordination modes and exchangeable anion
 encapsulation in a supramolecular cage.
;
_journal_issue 43
_journal_name_full 'Chemical communications (Cambridge, England)'
_journal_page_first 6643
_journal_page_last 6645
_journal_paper_doi 10.1039/b911033j
_journal_year 2009
_chemical_formula_moiety 'C70 H74 Cl2 Ir4 N12 O6, 4.5(C H Cl3), 2(H2 O), 2(F6 P)'
_chemical_formula_sum 'C74.5 H82.5 Cl15.5 F12 Ir4 N12 O8 P2'
_chemical_formula_weight 2882.38
_space_group_IT_number 15
_symmetry_cell_setting monoclinic
_symmetry_Int_Tables_number 15
_symmetry_space_group_name_Hall '-C 2yc'
_symmetry_space_group_name_H-M 'C 1 2/c 1'
_cell_angle_alpha 90.0000
_cell_angle_beta 122.6940(7)
_cell_angle_gamma 90.0000
_cell_formula_units_Z 8
_cell_length_a 31.4226(7)
_cell_length_b 24.4702(5)
_cell_length_c 34.0543(8)
_cell_measurement_reflns_used 67831
_cell_measurement_temperature 123.15
_cell_measurement_theta_max 27.6
_cell_measurement_theta_min 3.0
_cell_volume 22036.3(8)
_computing_cell_refinement CrystalClear
_computing_data_collection CrystalClear
_computing_data_reduction 'CrystalStructure (Rigaku & RAC 2007)'
_computing_molecular_graphics 'ORTEP (Johnson, 1976)'
_computing_publication_material 'CrystalStructure (Rigaku & RAC 2007)'
_computing_structure_refinement 'SHELXL97 (Sheldrick, 1997)'
_computing_structure_solution 'SHELXS97 (Sheldrick, 1997)'
_diffrn_ambient_temperature 123.15
_diffrn_measured_fraction_theta_full 0.990
_diffrn_measured_fraction_theta_max 0.990
_diffrn_measurement_device_type 'Rigaku SATURN'
_diffrn_radiation_type 'Mo K\a'
_diffrn_radiation_wavelength 0.71075
_diffrn_reflns_av_R_equivalents 0.076
_diffrn_reflns_limit_h_max 40
_diffrn_reflns_limit_h_min -40
_diffrn_reflns_limit_k_max 31
_diffrn_reflns_limit_k_min -31
_diffrn_reflns_limit_l_max 44
_diffrn_reflns_limit_l_min -44
_diffrn_reflns_number 92718
_diffrn_reflns_theta_full 27.49
_diffrn_reflns_theta_max 27.49
_exptl_absorpt_coefficient_mu 5.304
_exptl_absorpt_correction_T_max 0.588
_exptl_absorpt_correction_T_min 0.473
_exptl_absorpt_correction_type multi-scan
_exptl_absorpt_process_details 'Jacobson, R. (1998) Private communication'
_exptl_crystal_colour red
_exptl_crystal_density_diffrn 1.737
_exptl_crystal_density_method 'not measured'
_exptl_crystal_description needle
_exptl_crystal_F_000 11096.00
_exptl_crystal_size_max 0.50
_exptl_crystal_size_mid 0.10
_exptl_crystal_size_min 0.10
_refine_diff_density_max 2.81
_refine_diff_density_min -2.01
_refine_ls_extinction_method none
_refine_ls_goodness_of_fit_ref 1.058
_refine_ls_hydrogen_treatment constr
_refine_ls_number_parameters 1048
_refine_ls_number_reflns 25019
_refine_ls_R_factor_gt 0.0778
_refine_ls_shift/su_max 0.0090
_refine_ls_structure_factor_coef Fsqd
_refine_ls_weighting_details 'w = 1/[\s^2^(Fo^2^)+(0.1245P)^2^+312.9670P] where P=(Fo^2^+2Fc^2^)/3'
_refine_ls_weighting_scheme calc
_refine_ls_wR_factor_ref 0.2292
_reflns_number_gt 19654
_reflns_number_total 25019
_reflns_threshold_expression F^2^>2.0\s(F^2^)
_cod_data_source_file b911033j.txt
_cod_data_source_block Ir-complex
_cod_original_formula_sum 'C74.5 H82.5 Cl15.5 F12 Ir4 N12 O8 P2 '
_cod_database_code 7104974
_verf_plat201_alert_2_a
;
PROBLEM: Isotropic non-H Atoms in Main Residue(s) ....... 16
RESPONSE: Disordered atoms heavily superimposed, see _publ_section_
exptl_refinement.
;
_verf_plat242_alert_2_a
;
PROBLEM: Check Low Ueq as Compared to Neighbors for C71
RESPONSE: No significant differences found, see _atom_site_U_iso_
or_equiv
;
_verf_plat431_alert_2_a
;
PROBLEM: Short Inter HL..A Contact Cl8 .. Cl21 .. 2.49 Ang.
RESPONSE: Disordered atoms belonging to different groups in the same
assembly, see _atom_site_disorder_assembly and _atom_site_
disorder_group
;
_verf_plat601_alert_2_a
;
PROBLEM: Structure Contains Solvent Accessible VOIDS of . . 1372.00 A**3
RESPONSE: Other solvent molecules not located in the final d-Fourier map.
;

loop_
_symmetry_equiv_pos_as_xyz
'x, y, z'
'-x, y, -z+1/2'
'x+1/2, y+1/2, z'
'-x+1/2, y+1/2, -z+1/2'
'-x, -y, -z'
'x, -y, z-1/2'
'-x+1/2, -y+1/2, -z'
'x+1/2, -y+1/2, z-1/2'

loop_
_atom_site_label
_atom_site_type_symbol
_atom_site_fract_x
_atom_site_fract_y
_atom_site_fract_z
_atom_site_U_iso_or_equiv
_atom_site_adp_type
_atom_site_occupancy
_atom_site_symmetry_multiplicity
_atom_site_calc_flag
_atom_site_refinement_flags
_atom_site_disorder_assembly
_atom_site_disorder_group
Ir1 Ir 0.286647(16) 0.583616(19) 0.567104(17) 0.05552(14) Uani 1 1 d . . .
Ir2 Ir 0.167438(14) 0.410004(15) 0.488836(13) 0.04159(11) Uani 1 1 d . . .
Cl1 Cl 0.26951(13) 0.59266(12) 0.49042(12) 0.0648(7) Uani 1 1 d . . .
N1 N 0.2153(3) 0.6219(4) 0.5384(3) 0.0518(19) Uani 1 1 d U . .
N2 N 0.1513(3) 0.4923(3) 0.4958(3) 0.0408(15) Uani 1 1 d U . .
N3 N 0.0906(3) 0.5631(3) 0.4758(3) 0.0442(17) Uani 1 1 d U . .
H3N H 0.0595 0.5719 0.4642 0.053 Uiso 1 1 calc R . .
N4 N 0.1127(3) 0.6540(3) 0.4962(3) 0.0451(16) Uani 1 1 d U . .
C1 C 0.1769(4) 0.5859(4) 0.5186(4) 0.0446(18) Uani 1 1 d U . .
C2 C 0.1887(4) 0.5288(4) 0.5185(4) 0.0427(17) Uani 1 1 d U . .
C3 C 0.1011(4) 0.5094(4) 0.4717(3) 0.0423(18) Uani 1 1 d U . .
C4 C 0.1255(4) 0.6025(4) 0.4967(3) 0.0421(17) Uani 1 1 d U . .
C5 C 0.1504(4) 0.6905(4) 0.5152(4) 0.053(2) Uani 1 1 d U . .
C6 C 0.1384(5) 0.7476(5) 0.5127(5) 0.067(3) Uani 1 1 d U . .
H6 H 0.1053 0.7580 0.5018 0.080 Uiso 1 1 calc R . .
C7 C 0.1736(6) 0.7856(5) 0.5259(6) 0.081(3) Uani 1 1 d U . .
H7 H 0.1651 0.8223 0.5240 0.098 Uiso 1 1 calc R . .
C8 C 0.2248(6) 0.7701(6) 0.5431(6) 0.095(4) Uani 1 1 d U . .
H8 H 0.2492 0.7968 0.5508 0.114 Uiso 1 1 calc R . .
C9 C 0.2375(5) 0.7180(5) 0.5479(6) 0.083(3) Uani 1 1 d U . .
H9 H 0.2712 0.7088 0.5609 0.099 Uiso 1 1 calc R . .
C10 C 0.2007(4) 0.6751(5) 0.5339(5) 0.061(2) Uani 1 1 d U . .
O1 O 0.2346(3) 0.5159(3) 0.5395(3) 0.0492(16) Uani 1 1 d U . .
O2 O 0.0670(3) 0.4776(3) 0.4459(3) 0.0533(18) Uani 1 1 d U . .
C11 C 0.3677(6) 0.5812(8) 0.6010(6) 0.092(2) Uani 1 1 d U . .
C12 C 0.3512(5) 0.5375(7) 0.6176(6) 0.083(2) Uani 1 1 d U . .
C13 C 0.3287(5) 0.5602(7) 0.6402(5) 0.0804(19) Uani 1 1 d U . .
C14 C 0.3282(6) 0.6192(7) 0.6358(6) 0.088(2) Uani 1 1 d U . .
C15 C 0.3544(6) 0.6277(8) 0.6114(6) 0.093(2) Uani 1 1 d U . .
C16 C 0.3955(6) 0.5735(9) 0.5762(7) 0.102(3) Uani 1 1 d U . .
H16A H 0.3925 0.6061 0.5592 0.122 Uiso 1 1 calc R . .
H16B H 0.3811 0.5433 0.5550 0.122 Uiso 1 1 calc R . .
H16C H 0.4306 0.5663 0.5989 0.122 Uiso 1 1 calc R . .
C17 C 0.3570(6) 0.4758(7) 0.6145(6) 0.095(3) Uani 1 1 d U . .
H17A H 0.3921 0.4660 0.6338 0.114 Uiso 1 1 calc R . .
H17B H 0.3444 0.4659 0.5827 0.114 Uiso 1 1 calc R . .
H17C H 0.3382 0.4567 0.6249 0.114 Uiso 1 1 calc R . .
C18 C 0.3099(6) 0.5293(7) 0.6652(5) 0.081(3) Uani 1 1 d U . .
H18A H 0.3019 0.5542 0.6821 0.097 Uiso 1 1 calc R . .
H18B H 0.3355 0.5042 0.6866 0.097 Uiso 1 1 calc R . .
H18C H 0.2800 0.5093 0.6431 0.097 Uiso 1 1 calc R . .
C19 C 0.3087(6) 0.6556(7) 0.6576(6) 0.094(3) Uani 1 1 d U . .
H19A H 0.2781 0.6729 0.6337 0.113 Uiso 1 1 calc R . .
H19B H 0.3335 0.6830 0.6760 0.113 Uiso 1 1 calc R . .
H19C H 0.3019 0.6343 0.6773 0.113 Uiso 1 1 calc R . .
C20 C 0.3675(6) 0.6863(8) 0.6031(7) 0.106(3) Uani 1 1 d U . .
H20A H 0.4036 0.6908 0.6207 0.127 Uiso 1 1 calc R . .
H20B H 0.3528 0.7128 0.6131 0.127 Uiso 1 1 calc R . .
H20C H 0.3543 0.6912 0.5705 0.127 Uiso 1 1 calc R . .
Ir3 Ir 0.202550(15) 0.476685(17) 0.784724(13) 0.04712(12) Uani 1 1 d . . .
Ir4 Ir 0.104320(15) 0.332463(15) 0.645968(13) 0.04209(11) Uani 1 1 d . . .
Cl2 Cl 0.14463(12) 0.44433(14) 0.80434(10) 0.0639(7) Uani 1 1 d . . .
N5 N 0.1389(3) 0.5246(3) 0.7374(3) 0.0464(19) Uani 1 1 d . . .
N6 N 0.0899(3) 0.4162(3) 0.6530(3) 0.0385(17) Uani 1 1 d . . .
N7 N 0.0315(3) 0.4899(4) 0.6233(3) 0.0470(19) Uani 1 1 d . . .
H7N H 0.0039 0.5035 0.6005 0.056 Uiso 1 1 calc R . .
N8 N 0.0458(3) 0.5709(3) 0.6647(3) 0.049(2) Uani 1 1 d . . .
C21 C 0.1076(4) 0.4990(4) 0.6972(3) 0.041(2) Uani 1 1 d . . .
C22 C 0.1206(4) 0.4439(4) 0.6906(3) 0.042(2) Uani 1 1 d . . .
C23 C 0.0434(4) 0.4378(4) 0.6190(3) 0.043(2) Uani 1 1 d . . .
C24 C 0.0610(4) 0.5222(4) 0.6618(4) 0.044(2) Uani 1 1 d . . .
C25 C 0.0767(4) 0.5977(4) 0.7056(4) 0.055(3) Uani 1 1 d . . .
C26 C 0.0612(5) 0.6491(5) 0.7122(5) 0.067(3) Uani 1 1 d . . .
H26 H 0.0321 0.6653 0.6878 0.080 Uiso 1 1 calc R . .
C27 C 0.0884(6) 0.6751(6) 0.7538(6) 0.085(5) Uani 1 1 d . . .
H27 H 0.0782 0.7091 0.7580 0.102 Uiso 1 1 calc R A .
C28 C 0.1333(5) 0.6494(6) 0.7916(6) 0.075(4) Uani 1 1 d . . .
H28 H 0.1508 0.6665 0.8205 0.089 Uiso 1 1 calc R . .
C29 C 0.1506(5) 0.6026(5) 0.7864(4) 0.060(3) Uani 1 1 d . . .
H29 H 0.1806 0.5883 0.8112 0.072 Uiso 1 1 calc R A .
C30 C 0.1238(5) 0.5738(5) 0.7433(4) 0.057(3) Uani 1 1 d . . .
O3 O 0.1620(3) 0.4248(3) 0.7243(2) 0.0467(16) Uani 1 1 d . . .
O4 O 0.0119(3) 0.4107(3) 0.5849(3) 0.0539(19) Uani 1 1 d . . .
C31 C 0.2705(5) 0.4551(7) 0.8496(4) 0.072(2) Uani 1 1 d U . .
C32 C 0.2739(5) 0.4365(6) 0.8121(5) 0.067(2) Uani 1 1 d U . .
C33 C 0.2711(4) 0.4841(5) 0.7854(4) 0.058(2) Uani 1 1 d U . .
C34 C 0.2654(4) 0.5313(5) 0.8064(4) 0.058(2) Uani 1 1 d U . .
C35 C 0.2641(5) 0.5138(7) 0.8472(4) 0.070(2) Uani 1 1 d U . .
C36 C 0.2721(6) 0.4212(8) 0.8875(5) 0.089(4) Uani 1 1 d U . .
H36A H 0.2635 0.4438 0.9053 0.107 Uiso 1 1 calc R . .
H36B H 0.3055 0.4066 0.9077 0.107 Uiso 1 1 calc R . .
H36C H 0.2482 0.3917 0.8736 0.107 Uiso 1 1 calc R . .
C37 C 0.2822(6) 0.3797(6) 0.8029(6) 0.081(3) Uani 1 1 d U . .
H37A H 0.2662 0.3549 0.8129 0.097 Uiso 1 1 calc R . .
H37B H 0.3179 0.3723 0.8198 0.097 Uiso 1 1 calc R . .
H37C H 0.2680 0.3750 0.7701 0.097 Uiso 1 1 calc R . .
C38 C 0.2769(5) 0.4844(6) 0.7454(5) 0.065(3) Uani 1 1 d U . .
H38A H 0.3121 0.4813 0.7563 0.078 Uiso 1 1 calc R . .
H38B H 0.2637 0.5179 0.7284 0.078 Uiso 1 1 calc R . .
H38C H 0.2587 0.4541 0.7253 0.078 Uiso 1 1 calc R . .
C39 C 0.2648(6) 0.5882(6) 0.7904(6) 0.076(3) Uani 1 1 d U . .
H39A H 0.2400 0.5910 0.7576 0.091 Uiso 1 1 calc R . .
H39B H 0.2976 0.5971 0.7964 0.091 Uiso 1 1 calc R . .
H39C H 0.2564 0.6132 0.8070 0.091 Uiso 1 1 calc R . .
C40 C 0.2675(5) 0.5499(8) 0.8827(5) 0.082(3) Uani 1 1 d U . .
H40A H 0.2589 0.5864 0.8707 0.098 Uiso 1 1 calc R . .
H40B H 0.3014 0.5493 0.9097 0.098 Uiso 1 1 calc R . .
H40C H 0.2444 0.5377 0.8912 0.098 Uiso 1 1 calc R . .
N9 N 0.1220(2) 0.3860(3) 0.52057(16) 0.035(3) Uiso 0.516(10) 1 d PG A 1
N10 N 0.23610(18) 0.3872(3) 0.63739(19) 0.020(2) Uiso 0.516(10) 1 d PG A 1
N11 N 0.1659(2) 0.3595(3) 0.64106(16) 0.039(3) Uiso 0.516(10) 1 d PG A 1
N12 N 0.08382(19) 0.3532(3) 0.5763(2) 0.040(3) Uiso 0.516(10) 1 d PG A 1
C41 C 0.15154(17) 0.3820(2) 0.56797(16) 0.033(3) Uiso 0.516(10) 1 d PG A 1
C42 C 0.20498(18) 0.3953(3) 0.59060(19) 0.038(4) Uiso 0.516(10) 1 d PG A 1
C43 C 0.2171(2) 0.3662(3) 0.66204(16) 0.055(5) Uiso 0.516(10) 1 d PG A 1
C44 C 0.13277(18) 0.3648(2) 0.59555(16) 0.033(3) Uiso 0.516(10) 1 d PG A 1
C45 C 0.05414(17) 0.3557(3) 0.5296(2) 0.046(6) Uiso 0.516(10) 1 d PG A 1
C46 C 0.00152(18) 0.3414(4) 0.5079(3) 0.038(4) Uiso 0.516(10) 1 d PG A 1
H46 H -0.0120 0.3348 0.5259 0.045 Uiso 0.516(10) 1 calc PR A 1
C47 C -0.02810(19) 0.3376(4) 0.4602(3) 0.040(4) Uiso 0.516(10) 1 d PG A 1
H47 H -0.0625 0.3304 0.4455 0.048 Uiso 0.516(10) 1 calc PR A 1
C48 C -0.0072(2) 0.3445(4) 0.4342(2) 0.068(7) Uiso 0.516(10) 1 d PG A 1
H48 H -0.0266 0.3357 0.4027 0.082 Uiso 0.516(10) 1 calc PR A 1
C49 C 0.0420(2) 0.3642(4) 0.45251(17) 0.066(7) Uiso 0.516(10) 1 d PG A 1
H49 H 0.0533 0.3736 0.4332 0.079 Uiso 0.516(10) 1 calc PR A 1
C50 C 0.07391(19) 0.3692(3) 0.50213(17) 0.036(7) Uiso 0.516(10) 1 d PG A 1
O5 O 0.2202(2) 0.4113(4) 0.5660(2) 0.048(3) Uiso 0.516(10) 1 d PG A 1
O6 O 0.2464(3) 0.3514(4) 0.70359(17) 0.065(4) Uiso 0.516(10) 1 d PG A 1
N9A N 0.1000(2) 0.3518(3) 0.57906(18) 0.023(3) Uiso 0.484(10) 1 d PG A 2
N10A N 0.2318(2) 0.3950(3) 0.64658(19) 0.073(7) Uiso 0.484(10) 1 d PG A 2
N11A N 0.1985(2) 0.4055(3) 0.5657(2) 0.055(5) Uiso 0.484(10) 1 d PG A 2
N12A N 0.1162(2) 0.3826(3) 0.50735(16) 0.039(4) Uiso 0.484(10) 1 d PG A 2
C41A C 0.14545(19) 0.3697(2) 0.58793(16) 0.024(3) Uiso 0.484(10) 1 d PG A 2
C42A C 0.1873(2) 0.3729(3) 0.63653(16) 0.037(4) Uiso 0.484(10) 1 d PG A 2
C43A C 0.24095(19) 0.3960(3) 0.6042(2) 0.042(4) Uiso 0.484(10) 1 d PG A 2
C44A C 0.15330(19) 0.3859(2) 0.55240(17) 0.029(3) Uiso 0.484(10) 1 d PG A 2
C45A C 0.0708(2) 0.3663(3) 0.49769(16) 0.045(9) Uiso 0.484(10) 1 d PG A 2
C46A C 0.0297(2) 0.3645(4) 0.44933(17) 0.032(4) Uiso 0.484(10) 1 d PG A 2
H46A H 0.0356 0.3703 0.4257 0.038 Uiso 0.484(10) 1 calc PR A 2
C47A C -0.0181(2) 0.3539(4) 0.4390(2) 0.033(4) Uiso 0.484(10) 1 d PG A 2
H47A H -0.0448 0.3505 0.4080 0.040 Uiso 0.484(10) 1 calc PR A 2
C48A C -0.02674(19) 0.3482(4) 0.4741(3) 0.049(5) Uiso 0.484(10) 1 d PG A 2
H48A H -0.0601 0.3474 0.4662 0.059 Uiso 0.484(10) 1 calc PR A 2
C49A C 0.0119(2) 0.3437(4) 0.5214(2) 0.041(4) Uiso 0.484(10) 1 d PG A 2
H49A H 0.0050 0.3344 0.5439 0.050 Uiso 0.484(10) 1 calc PR A 2
C50A C 0.06245(19) 0.3539(3) 0.53354(19) 0.031(5) Uiso 0.484(10) 1 d PG A 2
O5A O 0.1798(3) 0.3574(4) 0.66679(16) 0.045(3) Uiso 0.484(10) 1 d PG A 2
O6A O 0.2827(2) 0.4067(4) 0.6144(3) 0.050(4) Uiso 0.484(10) 1 d PG A 2
C51 C 0.1364(4) 0.3852(5) 0.4170(3) 0.058(3) Uani 1 1 d . . .
C52 C 0.1734(5) 0.4282(5) 0.4297(4) 0.059(3) Uani 1 1 d . . .
C53 C 0.2210(4) 0.4090(5) 0.4683(4) 0.052(3) Uani 1 1 d . . .
C54 C 0.2135(4) 0.3541(5) 0.4787(4) 0.053(3) Uani 1 1 d . . .
C55 C 0.1633(5) 0.3382(5) 0.4491(4) 0.061(3) Uani 1 1 d . . .
C56 C 0.0844(5) 0.3844(7) 0.3770(4) 0.078(4) Uani 1 1 d . . .
H56A H 0.0841 0.3781 0.3491 0.093 Uiso 1 1 calc R . .
H56B H 0.0686 0.4189 0.3748 0.093 Uiso 1 1 calc R . .
H56C H 0.0661 0.3557 0.3809 0.093 Uiso 1 1 calc R . .
C57 C 0.1626(6) 0.4829(6) 0.4064(5) 0.073(4) Uani 1 1 d . . .
H57A H 0.1276 0.4920 0.3932 0.088 Uiso 1 1 calc R . .
H57B H 0.1695 0.4816 0.3822 0.088 Uiso 1 1 calc R . .
H57C H 0.1836 0.5100 0.4290 0.088 Uiso 1 1 calc R . .
C58 C 0.2711(5) 0.4382(6) 0.4906(5) 0.070(3) Uani 1 1 d . . .
H58A H 0.2938 0.4237 0.5213 0.083 Uiso 1 1 calc R . .
H58B H 0.2661 0.4765 0.4927 0.083 Uiso 1 1 calc R . .
H58C H 0.2852 0.4329 0.4719 0.083 Uiso 1 1 calc R . .
C59 C 0.2556(4) 0.3213(5) 0.5179(4) 0.059(3) Uani 1 1 d . . .
H59A H 0.2759 0.3054 0.5076 0.071 Uiso 1 1 calc R . .
H59B H 0.2415 0.2929 0.5269 0.071 Uiso 1 1 calc R . .
H59C H 0.2762 0.3448 0.5441 0.071 Uiso 1 1 calc R . .
C60 C 0.1402(6) 0.2865(5) 0.4466(6) 0.081(4) Uani 1 1 d . . .
H60A H 0.1557 0.2713 0.4773 0.097 Uiso 1 1 calc R . .
H60B H 0.1447 0.2619 0.4271 0.097 Uiso 1 1 calc R . .
H60C H 0.1047 0.2917 0.4336 0.097 Uiso 1 1 calc R . .
C61 C 0.0466(5) 0.2788(5) 0.6392(5) 0.059(3) Uani 1 1 d . . .
C62 C 0.0843(5) 0.2478(4) 0.6358(5) 0.061(3) Uani 1 1 d . . .
C63 C 0.1317(5) 0.2537(4) 0.6783(5) 0.062(3) Uani 1 1 d . . .
C64 C 0.1245(5) 0.2887(4) 0.7087(4) 0.056(3) Uani 1 1 d . . .
C65 C 0.0714(5) 0.3029(5) 0.6837(4) 0.058(3) Uani 1 1 d . . .
C66 C -0.0092(5) 0.2802(6) 0.6043(5) 0.067(3) Uani 1 1 d . . .
H66A H -0.0156 0.2778 0.5734 0.080 Uiso 1 1 calc R . .
H66B H -0.0228 0.3138 0.6075 0.080 Uiso 1 1 calc R . .
H66C H -0.0249 0.2499 0.6096 0.080 Uiso 1 1 calc R . .
C67 C 0.0732(7) 0.2134(5) 0.5949(6) 0.082(4) Uani 1 1 d . . .
H67A H 0.0416 0.2246 0.5679 0.098 Uiso 1 1 calc R . .
H67B H 0.0712 0.1757 0.6015 0.098 Uiso 1 1 calc R . .
H67C H 0.0998 0.2180 0.5892 0.098 Uiso 1 1 calc R . .
C68 C 0.1795(7) 0.2263(7) 0.6918(7) 0.099(6) Uani 1 1 d . . .
H68A H 0.1831 0.2253 0.6656 0.119 Uiso 1 1 calc R . .
H68B H 0.1792 0.1896 0.7018 0.119 Uiso 1 1 calc R . .
H68C H 0.2073 0.2460 0.7169 0.119 Uiso 1 1 calc R . .
C69 C 0.1637(6) 0.3017(6) 0.7561(4) 0.077(4) Uani 1 1 d . . .
H69A H 0.1579 0.3375 0.7637 0.092 Uiso 1 1 calc R . .
H69B H 0.1960 0.3009 0.7592 0.092 Uiso 1 1 calc R . .
H69C H 0.1634 0.2753 0.7768 0.092 Uiso 1 1 calc R . .
C70 C 0.0475(6) 0.3378(5) 0.7015(5) 0.066(3) Uani 1 1 d . . .
H70A H 0.0707 0.3661 0.7207 0.079 Uiso 1 1 calc R . .
H70B H 0.0389 0.3162 0.7197 0.079 Uiso 1 1 calc R . .
H70C H 0.0175 0.3540 0.6758 0.079 Uiso 1 1 calc R . .
P1 P 0.15352(12) 0.55317(14) 0.61857(11) 0.0586(7) Uani 1 1 d . . .
F1 F 0.2047(3) 0.5786(4) 0.6610(3) 0.094(3) Uani 1 1 d . . .
F2 F 0.1251(4) 0.5829(4) 0.6407(4) 0.104(3) Uani 1 1 d . . .
F3 F 0.1029(5) 0.5304(5) 0.5772(5) 0.148(5) Uani 1 1 d . . .
F4 F 0.1843(4) 0.5262(4) 0.5988(3) 0.089(3) Uani 1 1 d . . .
F5 F 0.1464(4) 0.6072(4) 0.5904(3) 0.094(3) Uani 1 1 d . . .
F6 F 0.1618(4) 0.4999(4) 0.6477(3) 0.088(3) Uani 1 1 d . . .
P2 P 0.2249(2) 0.2189(2) 0.59983(19) 0.1005(13) Uani 1 1 d U . .
F7 F 0.2660(5) 0.2622(6) 0.6065(4) 0.135(3) Uani 1 1 d U . .
F8 F 0.1955(5) 0.2183(6) 0.5468(4) 0.135(3) Uani 1 1 d U . .
F9 F 0.1846(5) 0.1763(4) 0.5963(4) 0.108(2) Uani 1 1 d U . .
F10 F 0.2559(5) 0.2097(5) 0.6531(4) 0.117(3) Uani 1 1 d U . .
F11 F 0.1953(5) 0.2661(4) 0.6031(4) 0.131(3) Uani 1 1 d U . .
F12 F 0.2577(6) 0.1739(6) 0.5963(5) 0.146(3) Uani 1 1 d U . .
C71 C 0.4743(4) 0.9985(3) 0.2359(4) 0.085(8) Uiso 0.50 1 d PG B -3
H71 H 0.4397 0.9944 0.2256 0.102 Uiso 0.50 1 d PG B -3
Cl3 Cl 0.5033(8) 0.9334(2) 0.2481(6) 0.108(3) Uiso 0.50 1 d PG B -3
Cl4 Cl 0.4787(5) 1.0308(4) 0.1917(3) 0.113(3) Uiso 0.50 1 d PG B -3
Cl5 Cl 0.5052(5) 1.0391(4) 0.2870(3) 0.132(4) Uiso 0.50 1 d PG B -3
C72 C 0.1601(2) 0.29107(18) 0.16002(17) 0.166(13) Uani 1 1 d G . .
H72 H 0.1497 0.3279 0.1469 0.199 Uiso 1 1 d G . .
Cl6 Cl 0.1864(2) 0.2934(3) 0.22089(18) 0.152(3) Uani 1 1 d G . .
Cl7 Cl 0.1069(2) 0.2472(3) 0.1334(2) 0.212(5) Uani 1 1 d G . .
Cl8 Cl 0.2059(3) 0.2661(3) 0.1494(3) 0.187(4) Uani 1 1 d G . .
C73 C 0.9090(2) 0.1610(2) 0.0057(2) 0.27(3) Uani 1 1 d G . .
H73 H 0.8776 0.1785 -0.0187 0.326 Uiso 1 1 d G . .
Cl9 Cl 0.9591(3) 0.2089(3) 0.0289(3) 0.164(3) Uani 1 1 d G . .
Cl10 Cl 0.9013(3) 0.1376(3) 0.0507(3) 0.181(3) Uani 1 1 d G . .
Cl11 Cl 0.9230(4) 0.1050(3) -0.0183(3) 0.192(4) Uani 1 1 d G . .
C74 C 0.9452(3) 0.9063(3) -0.0211(3) 0.24(2) Uani 1 1 d G . .
H74 H 0.9771 0.9194 -0.0165 0.284 Uiso 1 1 d G . .
Cl12 Cl 0.9581(4) 0.8650(3) 0.0267(4) 0.210(5) Uani 1 1 d G . .
Cl13 Cl 0.9080(5) 0.9630(3) -0.0253(3) 0.229(5) Uani 1 1 d G . .
Cl14 Cl 0.9120(6) 0.8676(5) -0.0732(4) 0.349(11) Uani 1 1 d G . .
C75 C 0.3825(3) 0.1521(3) 0.1490(2) 0.27(3) Uani 1 1 d G . .
H75 H 0.3874 0.1206 0.1689 0.324 Uiso 1 1 d G . .
Cl15 Cl 0.3209(2) 0.1788(5) 0.1251(4) 0.222(5) Uani 1 1 d G . .
Cl16 Cl 0.4277(2) 0.2031(4) 0.18290(18) 0.180(4) Uani 1 1 d G . .
Cl17 Cl 0.3900(5) 0.1314(6) 0.1034(4) 0.71(3) Uani 1 1 d G . .
O7 O 0.9807(6) 0.2313(6) 0.1552(5) 0.067(5) Uiso 0.60(2) 1 d P C 4
O8 O 0.9634(6) 0.2000(6) 0.1765(5) 0.035(5) Uiso 0.40(2) 1 d P C 5
O9 O 0.0172(5) 0.8552(6) 0.1568(5) 0.049(3) Uiso 0.510(4) 1 d P D 6
O10 O 0.0369(6) 0.8491(7) 0.2134(5) 0.008(4) Uiso 0.239(15) 1 d P E 7
O11 O 0.0693(7) 0.8013(7) 0.2452(6) 0.017(5) Uiso 0.252(15) 1 d P F 8

loop_
_atom_site_aniso_label
_atom_site_aniso_U_11
_atom_site_aniso_U_22
_atom_site_aniso_U_33
_atom_site_aniso_U_23
_atom_site_aniso_U_13
_atom_site_aniso_U_12
Ir1 0.0367(2) 0.0516(3) 0.0656(3) 0.01339(19) 0.01927(19) -0.00074(17)
Ir2 0.0391(2) 0.0354(2) 0.0430(2) 0.00056(13) 0.01737(16) 0.00794(14)
Cl1 0.0656(18) 0.0519(16) 0.0713(18) 0.0143(13) 0.0333(15) -0.0031(13)
N1 0.037(3) 0.042(3) 0.062(4) 0.000(3) 0.017(3) -0.003(3)
N2 0.044(3) 0.023(3) 0.051(4) 0.002(3) 0.023(3) 0.006(3)
N3 0.039(3) 0.033(3) 0.048(4) -0.003(3) 0.015(3) 0.004(3)
N4 0.045(4) 0.033(3) 0.053(4) -0.003(3) 0.024(3) 0.000(3)
C1 0.038(3) 0.036(3) 0.054(4) 0.008(3) 0.021(3) -0.001(3)
C2 0.041(3) 0.033(3) 0.050(4) 0.004(3) 0.022(3) 0.002(3)
C3 0.040(3) 0.029(3) 0.048(4) -0.002(3) 0.018(3) 0.006(3)
C4 0.040(3) 0.036(3) 0.049(4) 0.001(3) 0.023(3) -0.002(3)
C5 0.050(4) 0.033(3) 0.065(5) 0.001(3) 0.025(4) -0.003(3)
C6 0.062(5) 0.035(4) 0.086(6) 0.005(4) 0.029(5) 0.000(4)
C7 0.068(5) 0.037(4) 0.107(7) 0.004(5) 0.026(5) -0.006(4)
C8 0.063(5) 0.049(5) 0.125(7) 0.014(6) 0.020(6) -0.015(5)
C9 0.051(5) 0.050(5) 0.109(7) 0.016(5) 0.019(5) -0.013(4)
C10 0.047(4) 0.040(4) 0.074(5) 0.006(4) 0.019(4) -0.006(3)
O1 0.036(3) 0.041(3) 0.062(4) 0.011(3) 0.021(3) 0.004(3)
O2 0.042(3) 0.033(3) 0.060(4) -0.002(3) 0.011(3) 0.003(3)
C11 0.058(4) 0.111(5) 0.086(4) 0.019(4) 0.025(3) 0.001(4)
C12 0.055(4) 0.097(4) 0.078(4) 0.016(4) 0.022(3) 0.011(3)
C13 0.054(4) 0.089(4) 0.076(4) 0.011(4) 0.022(3) 0.005(3)
C14 0.060(4) 0.090(4) 0.083(4) 0.008(4) 0.019(3) -0.001(3)
C15 0.058(4) 0.101(5) 0.089(4) 0.014(4) 0.020(3) -0.008(4)
C16 0.065(5) 0.129(6) 0.093(6) 0.023(5) 0.031(4) 0.002(5)
C17 0.069(5) 0.097(5) 0.080(6) 0.011(5) 0.015(5) 0.020(5)
C18 0.059(5) 0.090(6) 0.075(5) 0.011(4) 0.024(4) 0.007(4)
C19 0.071(5) 0.090(6) 0.084(6) 0.001(5) 0.017(4) 0.002(5)
C20 0.065(5) 0.107(5) 0.100(6) 0.018(5) 0.014(5) -0.017(5)
Ir3 0.0463(2) 0.0481(2) 0.0380(2) -0.00378(15) 0.01691(17) -0.00458(16)
Ir4 0.0438(2) 0.03169(19) 0.0427(2) -0.00027(13) 0.01806(16) 0.00547(14)
Cl2 0.0661(18) 0.0694(19) 0.0575(15) -0.0123(13) 0.0343(14) -0.0182(14)
N5 0.036(4) 0.043(5) 0.052(5) -0.002(3) 0.018(4) 0.004(3)
N6 0.044(4) 0.020(3) 0.044(4) -0.001(3) 0.019(3) 0.009(3)
N7 0.039(4) 0.045(5) 0.048(4) -0.004(4) 0.017(4) 0.006(3)
N8 0.049(5) 0.033(4) 0.059(5) -0.007(4) 0.024(4) 0.001(4)
C21 0.042(5) 0.036(5) 0.038(4) 0.003(3) 0.017(4) -0.001(4)
C22 0.049(5) 0.039(5) 0.038(4) 0.002(4) 0.022(4) 0.000(4)
C23 0.036(5) 0.037(5) 0.043(5) -0.002(4) 0.014(4) 0.005(4)
C24 0.040(5) 0.036(5) 0.050(5) 0.001(4) 0.021(4) 0.003(4)
C25 0.045(6) 0.039(6) 0.075(7) -0.011(5) 0.028(5) -0.004(4)
C26 0.059(7) 0.046(6) 0.084(9) -0.021(6) 0.032(7) -0.010(5)
C27 0.063(8) 0.057(8) 0.115(12) -0.044(8) 0.035(8) -0.003(6)
C28 0.071(8) 0.059(8) 0.097(10) -0.040(7) 0.048(8) -0.020(6)
C29 0.051(6) 0.064(7) 0.054(6) -0.021(5) 0.022(5) -0.012(5)
C30 0.065(7) 0.045(6) 0.053(6) -0.013(5) 0.026(5) -0.011(5)
O3 0.046(4) 0.040(4) 0.045(4) -0.003(3) 0.018(3) 0.001(3)
O4 0.042(4) 0.047(4) 0.054(4) -0.011(3) 0.014(3) 0.009(3)
C31 0.055(5) 0.098(5) 0.050(4) 0.014(4) 0.020(4) -0.007(5)
C32 0.055(5) 0.073(5) 0.064(5) 0.016(4) 0.026(4) 0.007(4)
C33 0.049(4) 0.059(4) 0.057(4) 0.005(4) 0.023(4) 0.003(4)
C34 0.044(4) 0.066(4) 0.061(4) -0.004(4) 0.026(4) -0.006(4)
C35 0.052(5) 0.094(5) 0.050(4) -0.009(4) 0.019(4) -0.014(5)
C36 0.066(7) 0.124(8) 0.057(6) 0.029(6) 0.020(5) -0.006(7)
C37 0.066(6) 0.062(6) 0.096(7) 0.023(5) 0.032(6) 0.010(5)
C38 0.064(6) 0.067(6) 0.065(6) 0.008(5) 0.036(5) 0.004(5)
C39 0.060(6) 0.064(5) 0.089(7) -0.006(5) 0.031(6) -0.006(5)
C40 0.059(6) 0.118(8) 0.054(5) -0.018(6) 0.021(5) -0.017(6)
C51 0.056(6) 0.068(7) 0.034(5) -0.006(5) 0.013(4) 0.017(6)
C52 0.066(7) 0.074(8) 0.039(5) 0.015(5) 0.030(5) 0.027(6)
C53 0.041(5) 0.067(7) 0.048(5) 0.004(5) 0.023(5) 0.008(5)
C54 0.056(6) 0.054(6) 0.050(5) 0.001(4) 0.030(5) 0.032(5)
C55 0.058(7) 0.052(7) 0.067(7) -0.024(5) 0.031(6) 0.005(5)
C56 0.047(6) 0.129(13) 0.039(5) -0.014(7) 0.012(5) 0.024(7)
C57 0.076(9) 0.087(10) 0.068(8) 0.030(7) 0.046(7) 0.038(8)
C58 0.059(7) 0.087(10) 0.063(7) 0.018(7) 0.033(6) 0.026(7)
C59 0.052(6) 0.053(6) 0.065(7) 0.000(5) 0.028(6) 0.018(5)
C60 0.074(9) 0.046(7) 0.103(11) -0.015(7) 0.034(8) 0.012(6)
C61 0.054(6) 0.041(6) 0.078(8) -0.016(5) 0.034(6) -0.019(5)
C62 0.078(8) 0.029(5) 0.075(8) -0.006(5) 0.040(7) 0.001(5)
C63 0.072(8) 0.029(5) 0.091(9) 0.017(5) 0.048(7) 0.016(5)
C64 0.070(7) 0.035(5) 0.057(6) 0.014(4) 0.032(6) 0.008(5)
C65 0.064(7) 0.050(6) 0.062(7) 0.008(5) 0.036(6) -0.003(5)
C66 0.061(7) 0.065(8) 0.074(8) -0.002(6) 0.036(6) -0.011(6)
C67 0.123(13) 0.038(6) 0.093(10) -0.020(6) 0.064(10) -0.012(7)
C68 0.086(11) 0.074(10) 0.122(14) 0.049(10) 0.046(10) 0.034(9)
C69 0.072(8) 0.087(10) 0.049(6) 0.025(6) 0.017(6) -0.012(7)
C70 0.081(9) 0.063(8) 0.074(8) -0.006(6) 0.055(7) -0.008(6)
P1 0.0508(16) 0.0648(19) 0.0532(16) 0.0055(13) 0.0235(13) 0.0030(14)
F1 0.076(5) 0.086(6) 0.074(5) -0.014(4) 0.009(4) 0.003(4)
F2 0.124(8) 0.099(7) 0.137(9) 0.020(6) 0.102(8) 0.016(6)
F3 0.099(8) 0.117(9) 0.130(10) -0.015(7) -0.002(7) -0.025(7)
F4 0.130(8) 0.071(5) 0.092(6) 0.006(4) 0.077(6) 0.011(5)
F5 0.116(7) 0.099(7) 0.072(5) 0.028(5) 0.054(5) 0.034(6)
F6 0.111(7) 0.074(5) 0.104(6) 0.023(5) 0.073(6) 0.006(5)
P2 0.130(3) 0.093(3) 0.097(3) 0.015(2) 0.073(3) 0.012(2)
F7 0.153(6) 0.136(6) 0.110(6) 0.024(5) 0.067(5) -0.021(5)
F8 0.144(7) 0.161(8) 0.098(5) 0.007(5) 0.065(5) -0.012(6)
F9 0.134(6) 0.080(5) 0.113(6) 0.007(5) 0.068(5) 0.004(4)
F10 0.125(6) 0.120(6) 0.104(5) 0.039(4) 0.061(4) 0.024(5)
F11 0.142(6) 0.073(5) 0.138(6) 0.007(5) 0.048(6) 0.033(5)
F12 0.147(7) 0.148(7) 0.151(7) -0.013(6) 0.085(6) 0.027(6)
C72 0.082(13) 0.084(14) 0.23(3) 0.064(17) 0.021(16) 0.024(11)
Cl6 0.132(5) 0.177(7) 0.123(5) 0.003(4) 0.053(4) -0.036(5)
Cl7 0.130(5) 0.101(4) 0.201(7) 0.032(5) -0.046(5) 0.001(4)
Cl8 0.282(11) 0.119(5) 0.222(9) 0.074(5) 0.177(9) 0.078(6)
C73 0.58(9) 0.12(2) 0.18(3) -0.06(2) 0.24(5) -0.17(4)
Cl9 0.185(7) 0.152(6) 0.167(6) -0.012(5) 0.103(6) -0.036(5)
Cl10 0.157(7) 0.159(7) 0.224(9) 0.026(6) 0.099(7) -0.030(5)
Cl11 0.219(10) 0.141(6) 0.215(9) 0.004(6) 0.117(8) 0.042(6)
C74 0.23(5) 0.21(4) 0.27(5) -0.01(4) 0.14(4) 0.09(3)
Cl12 0.218(10) 0.138(7) 0.316(14) 0.075(8) 0.172(10) 0.057(6)
Cl13 0.248(12) 0.157(8) 0.195(9) -0.001(7) 0.062(8) 0.050(8)
Cl14 0.248(15) 0.34(2) 0.33(2) -0.160(17) 0.070(14) -0.034(15)
C75 0.24(4) 0.30(5) 0.26(5) 0.22(4) 0.12(4) 0.12(4)
Cl15 0.162(8) 0.230(11) 0.221(10) 0.079(9) 0.069(7) 0.011(7)
Cl16 0.105(4) 0.332(13) 0.100(4) 0.058(6) 0.052(3) 0.046(6)
Cl17 1.11(6) 0.96(5) 0.38(2) -0.53(3) 0.60(3) -0.92(5)

loop_
_atom_type_symbol
_atom_type_description
_atom_type_scat_dispersion_real
_atom_type_scat_dispersion_imag
_atom_type_scat_source
C C 0.003 0.002
;
International Tables for Crystallography
(1992, Vol. C, Tables 4.2.6.8 and 6.1.1.4)
;
H H 0.000 0.000
;
International Tables for Crystallography
(1992, Vol. C, Table 6.1.1.4)
;
Cl Cl 0.148 0.159
;
International Tables for Crystallography
(1992, Vol. C, Tables 4.2.6.8 and 6.1.1.4)
;
F F 0.017 0.010
;
International Tables for Crystallography
(1992, Vol. C, Tables 4.2.6.8 and 6.1.1.4)
;
Ir Ir -1.444 7.990
;
International Tables for Crystallography
(1992, Vol. C, Tables 4.2.6.8 and 6.1.1.4)
;
N N 0.006 0.003
;
International Tables for Crystallography
(1992, Vol. C, Tables 4.2.6.8 and 6.1.1.4)
;
O O 0.011 0.006
;
International Tables for Crystallography
(1992, Vol. C, Tables 4.2.6.8 and 6.1.1.4)
;
P P 0.102 0.094
;
International Tables for Crystallography
(1992, Vol. C, Tables 4.2.6.8 and 6.1.1.4)
;

loop_
_geom_angle_atom_site_label_1
_geom_angle_atom_site_label_2
_geom_angle_atom_site_label_3
_geom_angle
_geom_angle_site_symmetry_1
_geom_angle_site_symmetry_3
_geom_angle_publ_flag
N1 Ir1 C15 120.5(6) . . ?
N1 Ir1 C12 155.7(5) . . ?
C15 Ir1 C12 62.9(7) . . ?
N1 Ir1 C14 101.1(5) . . ?
C15 Ir1 C14 40.1(7) . . ?
C12 Ir1 C14 65.4(7) . . ?
N1 Ir1 O1 77.0(3) . . ?
C15 Ir1 O1 159.2(5) . . ?
C12 Ir1 O1 96.4(5) . . ?
C14 Ir1 O1 131.1(5) . . ?
N1 Ir1 C11 155.3(6) . . ?
C15 Ir1 C11 36.1(7) . . ?
C12 Ir1 C11 38.9(6) . . ?
C14 Ir1 C11 65.2(7) . . ?
O1 Ir1 C11 127.7(6) . . ?
N1 Ir1 C13 118.9(5) . . ?
C15 Ir1 C13 64.1(6) . . ?
C12 Ir1 C13 38.2(6) . . ?
C14 Ir1 C13 39.2(6) . . ?
O1 Ir1 C13 98.4(5) . . ?
C11 Ir1 C13 64.4(6) . . ?
N1 Ir1 Cl1 84.0(3) . . ?
C15 Ir1 Cl1 106.2(5) . . ?
C12 Ir1 Cl1 119.1(5) . . ?
C14 Ir1 Cl1 143.2(5) . . ?
O1 Ir1 Cl1 85.7(2) . . ?
C11 Ir1 Cl1 95.3(5) . . ?
C13 Ir1 Cl1 157.1(4) . . ?
N2 Ir2 N12A 90.0(3) . . ?
N2 Ir2 C53 108.9(4) . . ?
N12A Ir2 C53 161.0(4) . . ?
N2 Ir2 C54 147.6(4) . . ?
N12A Ir2 C54 122.0(4) . . ?
C53 Ir2 C54 39.2(5) . . ?
N2 Ir2 C52 93.2(4) . . ?
N12A Ir2 C52 143.0(4) . . ?
C53 Ir2 C52 38.9(4) . . ?
C54 Ir2 C52 65.0(4) . . ?
N2 Ir2 C51 113.7(4) . . ?
N12A Ir2 C51 107.1(4) . . ?
C53 Ir2 C51 65.4(5) . . ?
C54 Ir2 C51 64.7(4) . . ?
C52 Ir2 C51 39.0(5) . . ?
N2 Ir2 C55 153.8(4) . . ?
N12A Ir2 C55 97.4(4) . . ?
C53 Ir2 C55 65.3(5) . . ?
C54 Ir2 C55 37.5(5) . . ?
C52 Ir2 C55 66.1(5) . . ?
C51 Ir2 C55 40.1(5) . . ?
N2 Ir2 O5 85.7(3) . . ?
N12A Ir2 O5 81.68(19) . . ?
C53 Ir2 O5 99.8(3) . . ?
C54 Ir2 O5 93.6(4) . . ?
C52 Ir2 O5 135.3(4) . . ?
C51 Ir2 O5 158.1(4) . . ?
C55 Ir2 O5 120.1(4) . . ?
N2 Ir2 N11A 84.0(3) . . ?
N12A Ir2 N11A 64.04(13) . . ?
C53 Ir2 N11A 117.1(3) . . ?
C54 Ir2 N11A 104.5(3) . . ?
C52 Ir2 N11A 152.9(4) . . ?
C51 Ir2 N11A 160.9(4) . . ?
C55 Ir2 N11A 121.8(4) . . ?
O5 Ir2 N11A 17.78(18) . . ?
N2 Ir2 N9 86.7(3) . . ?
N12A Ir2 N9 9.4(2) . . ?
C53 Ir2 N9 162.4(4) . . ?
C54 Ir2 N9 124.0(4) . . ?
C52 Ir2 N9 151.9(4) . . ?
C51 Ir2 N9 116.5(4) . . ?
C55 Ir2 N9 104.1(4) . . ?
O5 Ir2 N9 72.70(15) . . ?
N11A Ir2 N9 54.97(19) . . ?
N2 Ir2 C44A 87.8(3) . . ?
N12A Ir2 C44A 32.26(7) . . ?
C53 Ir2 C44A 144.8(3) . . ?
C54 Ir2 C44A 116.0(3) . . ?
C52 Ir2 C44A 175.2(4) . . ?
C51 Ir2 C44A 136.5(4) . . ?
C55 Ir2 C44A 111.6(4) . . ?
O5 Ir2 C44A 49.42(17) . . ?
N11A Ir2 C44A 31.83(7) . . ?
N9 Ir2 C44A 23.42(18) . . ?
C1 N1 C10 114.4(9) . . ?
C1 N1 Ir1 112.4(7) . . ?
C10 N1 Ir1 133.1(7) . . ?
C2 N2 C3 120.1(8) . . ?
C2 N2 Ir2 120.6(6) . . ?
C3 N2 Ir2 118.9(6) . . ?
C4 N3 C3 124.5(9) . . ?
C4 N4 C5 116.4(9) . . ?
N1 C1 C4 122.3(9) . . ?
N1 C1 C2 118.1(9) . . ?
C4 C1 C2 119.5(9) . . ?
O1 C2 N2 122.7(9) . . ?
O1 C2 C1 117.3(9) . . ?
N2 C2 C1 120.0(9) . . ?
O2 C3 N3 120.8(9) . . ?
O2 C3 N2 120.3(8) . . ?
N3 C3 N2 118.9(8) . . ?
N4 C4 N3 121.6(9) . . ?
N4 C4 C1 122.0(9) . . ?
N3 C4 C1 116.5(9) . . ?
N4 C5 C10 122.0(10) . . ?
N4 C5 C6 118.9(10) . . ?
C10 C5 C6 118.9(10) . . ?
C7 C6 C5 121.1(13) . . ?
C6 C7 C8 120.0(13) . . ?
C9 C8 C7 120.1(13) . . ?
C8 C9 C10 122.0(14) . . ?
N1 C10 C5 122.5(10) . . ?
N1 C10 C9 120.0(11) . . ?
C5 C10 C9 117.5(11) . . ?
C2 O1 Ir1 115.0(6) . . ?
C15 C11 C12 107.6(18) . . ?
C15 C11 C16 127.8(18) . . ?
C12 C11 C16 124.5(18) . . ?
C15 C11 Ir1 70.6(10) . . ?
C12 C11 Ir1 69.9(9) . . ?
C16 C11 Ir1 125.1(12) . . ?
C13 C12 C11 108.5(17) . . ?
C13 C12 C17 122.7(16) . . ?
C11 C12 C17 128.8(17) . . ?
C13 C12 Ir1 72.2(9) . . ?
C11 C12 Ir1 71.1(9) . . ?
C17 C12 Ir1 124.1(11) . . ?
C12 C13 C14 108.4(15) . . ?
C12 C13 C18 125.8(16) . . ?
C14 C13 C18 125.8(16) . . ?
C12 C13 Ir1 69.6(9) . . ?
C14 C13 Ir1 69.7(9) . . ?
C18 C13 Ir1 127.5(10) . . ?
C13 C14 C15 102.9(16) . . ?
C13 C14 C19 121.8(16) . . ?
C15 C14 C19 135.0(17) . . ?
C13 C14 Ir1 71.2(9) . . ?
C15 C14 Ir1 68.8(10) . . ?
C19 C14 Ir1 127.8(11) . . ?
C11 C15 C14 112.5(17) . . ?
C11 C15 C20 126.1(19) . . ?
C14 C15 C20 121.2(19) . . ?
C11 C15 Ir1 73.3(11) . . ?
C14 C15 Ir1 71.0(9) . . ?
C20 C15 Ir1 127.0(11) . . ?
N5 Ir3 C32 156.8(4) . . ?
N5 Ir3 C31 157.4(5) . . ?
C32 Ir3 C31 38.4(5) . . ?
N5 Ir3 C33 119.3(4) . . ?
C32 Ir3 C33 39.5(5) . . ?
C31 Ir3 C33 65.0(5) . . ?
N5 Ir3 O3 76.8(3) . . ?
C32 Ir3 O3 94.9(4) . . ?
C31 Ir3 O3 125.7(5) . . ?
C33 Ir3 O3 97.6(4) . . ?
N5 Ir3 C35 119.5(5) . . ?
C32 Ir3 C35 66.0(6) . . ?
C31 Ir3 C35 39.3(6) . . ?
C33 Ir3 C35 66.0(5) . . ?
O3 Ir3 C35 160.7(5) . . ?
N5 Ir3 C34 103.3(4) . . ?
C32 Ir3 C34 65.6(5) . . ?
C31 Ir3 C34 65.4(5) . . ?
C33 Ir3 C34 38.5(5) . . ?
O3 Ir3 C34 130.7(4) . . ?
C35 Ir3 C34 39.9(5) . . ?
N5 Ir3 Cl2 81.3(3) . . ?
C32 Ir3 Cl2 120.2(4) . . ?
C31 Ir3 Cl2 96.6(4) . . ?
C33 Ir3 Cl2 159.5(3) . . ?
O3 Ir3 Cl2 85.7(2) . . ?
C35 Ir3 Cl2 106.1(4) . . ?
C34 Ir3 Cl2 143.6(3) . . ?
N11 Ir4 C62 119.2(4) . . ?
N11 Ir4 N6 88.1(3) . . ?
C62 Ir4 N6 152.1(4) . . ?
N11 Ir4 C61 158.3(4) . . ?
C62 Ir4 C61 39.9(5) . . ?
N6 Ir4 C61 112.3(4) . . ?
N11 Ir4 C63 100.9(4) . . ?
C62 Ir4 C63 38.5(5) . . ?
N6 Ir4 C63 148.2(4) . . ?
C61 Ir4 C63 65.7(5) . . ?
N11 Ir4 C64 115.9(4) . . ?
C62 Ir4 C64 65.3(5) . . ?
N6 Ir4 C64 109.4(4) . . ?
C61 Ir4 C64 65.3(5) . . ?
C63 Ir4 C64 39.4(5) . . ?
N11 Ir4 N12 65.51(13) . . ?
C62 Ir4 N12 99.4(4) . . ?
N6 Ir4 N12 86.7(3) . . ?
C61 Ir4 N12 107.0(4) . . ?
C63 Ir4 N12 124.9(4) . . ?
C64 Ir4 N12 163.8(4) . . ?
N11 Ir4 C65 153.4(4) . . ?
C62 Ir4 C65 65.1(5) . . ?
N6 Ir4 C65 93.2(4) . . ?
C61 Ir4 C65 38.1(5) . . ?
C63 Ir4 C65 65.5(5) . . ?
C64 Ir4 C65 39.2(5) . . ?
N12 Ir4 C65 141.1(4) . . ?
N11 Ir4 O5A 19.81(18) . . ?
C62 Ir4 O5A 120.1(5) . . ?
N6 Ir4 O5A 87.4(3) . . ?
C61 Ir4 O5A 156.9(4) . . ?
C63 Ir4 O5A 91.2(4) . . ?
C64 Ir4 O5A 97.6(4) . . ?
N12 Ir4 O5A 85.24(18) . . ?
C65 Ir4 O5A 133.7(4) . . ?
N11 Ir4 N9A 54.49(19) . . ?
C62 Ir4 N9A 100.8(4) . . ?
N6 Ir4 N9A 90.6(3) . . ?
C61 Ir4 N9A 115.6(4) . . ?
C63 Ir4 N9A 119.5(4) . . ?
C64 Ir4 N9A 158.3(4) . . ?
N12 Ir4 N9A 11.8(2) . . ?
C65 Ir4 N9A 151.9(4) . . ?
O5A Ir4 N9A 74.30(16) . . ?
N11 Ir4 C44 32.63(7) . . ?
C62 Ir4 C44 112.7(4) . . ?
N6 Ir4 C44 87.1(3) . . ?
C61 Ir4 C44 136.6(4) . . ?
C63 Ir4 C44 116.7(4) . . ?
C64 Ir4 C44 146.0(4) . . ?
N12 Ir4 C44 32.88(7) . . ?
C65 Ir4 C44 173.9(4) . . ?
O5A Ir4 C44 52.39(17) . . ?
N9A Ir4 C44 22.08(18) . . ?
C21 N5 C30 116.6(9) . . ?
C21 N5 Ir3 113.0(6) . . ?
C30 N5 Ir3 130.1(7) . . ?
C22 N6 C23 120.6(8) . . ?
C22 N6 Ir4 121.2(6) . . ?
C23 N6 Ir4 117.6(6) . . ?
C23 N7 C24 124.1(8) . . ?
C24 N8 C25 115.4(9) . . ?
N5 C21 C24 122.3(9) . . ?
N5 C21 C22 118.6(8) . . ?
C24 C21 C22 119.0(9) . . ?
O3 C22 N6 123.3(9) . . ?
O3 C22 C21 115.9(8) . . ?
N6 C22 C21 120.7(9) . . ?
O4 C23 N7 118.6(9) . . ?
O4 C23 N6 121.8(8) . . ?
N7 C23 N6 119.6(8) . . ?
N8 C24 N7 120.8(9) . . ?
N8 C24 C21 123.5(9) . . ?
N7 C24 C21 115.7(9) . . ?
N8 C25 C26 118.5(11) . . ?
N8 C25 C30 122.0(10) . . ?
C26 C25 C30 119.4(11) . . ?
C27 C26 C25 120.6(13) . . ?
C26 C27 C28 119.2(12) . . ?
C29 C28 C27 122.3(12) . . ?
C28 C29 C30 120.6(13) . . ?
N5 C30 C29 122.4(11) . . ?
N5 C30 C25 120.0(10) . . ?
C29 C30 C25 117.6(11) . . ?
C22 O3 Ir3 115.7(6) . . ?
C32 C31 C35 110.0(12) . . ?
C32 C31 C36 127.7(15) . . ?
C35 C31 C36 122.2(14) . . ?
C32 C31 Ir3 70.6(7) . . ?
C35 C31 Ir3 70.6(7) . . ?
C36 C31 Ir3 124.7(10) . . ?
C31 C32 C33 107.5(13) . . ?
C31 C32 C37 127.0(13) . . ?
C33 C32 C37 125.4(13) . . ?
C31 C32 Ir3 70.9(8) . . ?
C33 C32 Ir3 70.4(7) . . ?
C37 C32 Ir3 126.9(10) . . ?
C34 C33 C32 108.4(11) . . ?
C34 C33 C38 125.3(12) . . ?
C32 C33 C38 126.1(12) . . ?
C34 C33 Ir3 71.0(7) . . ?
C32 C33 Ir3 70.1(7) . . ?
C38 C33 Ir3 128.1(9) . . ?
C33 C34 C35 108.4(12) . . ?
C33 C34 C39 123.6(12) . . ?
C35 C34 C39 127.8(13) . . ?
C33 C34 Ir3 70.5(7) . . ?
C35 C34 Ir3 70.0(7) . . ?
C39 C34 Ir3 128.6(9) . . ?
C31 C35 C40 127.5(14) . . ?
C31 C35 C34 105.6(12) . . ?
C40 C35 C34 125.5(14) . . ?
C31 C35 Ir3 70.1(7) . . ?
C40 C35 Ir3 134.4(10) . . ?
C34 C35 Ir3 70.1(7) . . ?
C50 N9 C41 113.8 . . ?
C50 N9 Ir2 133.39(19) . . ?
C41 N9 Ir2 112.29(18) . . ?
C42 N10 C43 119.9 . . ?
C44 N11 C43 123.8 . . ?
C44 N11 Ir4 87.10(18) . . ?
C43 N11 Ir4 148.54(19) . . ?
C44 N12 C45 116.8 . . ?
C44 N12 Ir4 85.93(18) . . ?
C45 N12 Ir4 156.61(19) . . ?
N9 C41 C44 123.1 . . ?
N9 C41 C42 117.6 . . ?
C44 C41 C42 119.3 . . ?
O5 C42 N10 123.1 . . ?
O5 C42 C41 118.1 . . ?
N10 C42 C41 118.7 . . ?
O6 C43 N10 120.3 . . ?
O6 C43 N11 119.4 . . ?
N10 C43 N11 120.2 . . ?
N11 C44 N12 121.5 . . ?
N11 C44 C41 117.3 . . ?
N12 C44 C41 121.2 . . ?
N11 C44 Ir4 60.27(17) . . ?
N12 C44 Ir4 61.19(17) . . ?
C41 C44 Ir4 177.1(2) . . ?
N12 C45 C50 121.5 . . ?
N12 C45 C46 117.8 . . ?
C50 C45 C46 120.6 . . ?
C47 C46 C45 118.7 . . ?
C48 C47 C46 120.1 . . ?
C47 C48 C49 123.6 . . ?
C48 C49 C50 117.1 . . ?
N9 C50 C45 123.0 . . ?
N9 C50 C49 118.1 . . ?
C45 C50 C49 118.9 . . ?
C42 O5 Ir2 118.92(15) . . ?
C50A N9A C41A 113.8 . . ?
C50A N9A Ir4 134.87(19) . . ?
C41A N9A Ir4 111.04(19) . . ?
C42A N10A C43A 115.9 . . ?
C43A N11A C44A 127.6 . . ?
C43A N11A Ir2 138.8(2) . . ?
C44A N11A Ir2 84.79(18) . . ?
C44A N12A C45A 116.8 . . ?
C44A N12A Ir2 89.53(19) . . ?
C45A N12A Ir2 153.62(19) . . ?
N9A C41A C44A 123.1 . . ?
N9A C41A C42A 117.6 . . ?
C44A C41A C42A 119.3 . . ?
O5A C42A N10A 123.1 . . ?
O5A C42A C41A 118.1 . . ?
N10A C42A C41A 118.7 . . ?
O6A C43A N11A 128.9 . . ?
O6A C43A N10A 116.3 . . ?
N11A C43A N10A 109.0 . . ?
N11A C44A N12A 121.4 . . ?
N11A C44A C41A 117.3 . . ?
N12A C44A C41A 121.2 . . ?
N11A C44A Ir2 63.39(18) . . ?
N12A C44A Ir2 58.21(18) . . ?
C41A C44A Ir2 177.3(3) . . ?
N12A C45A C50A 121.5 . . ?
N12A C45A C46A 117.8 . . ?
C50A C45A C46A 120.6 . . ?
C47A C46A C45A 118.7 . . ?
C48A C47A C46A 120.1 . . ?
C47A C48A C49A 123.6 . . ?
C48A C49A C50A 117.1 . . ?
N9A C50A C45A 123.0 . . ?
N9A C50A C49A 118.1 . . ?
C45A C50A C49A 118.9 . . ?
C42A O5A Ir4 118.81(14) . . ?
C52 C51 C56 127.1(12) . . ?
C52 C51 C55 107.2(10) . . ?
C56 C51 C55 125.3(13) . . ?
C52 C51 Ir2 70.3(6) . . ?
C56 C51 Ir2 130.5(9) . . ?
C55 C51 Ir2 70.2(6) . . ?
C53 C52 C51 107.9(10) . . ?
C53 C52 C57 127.1(13) . . ?
C51 C52 C57 125.0(11) . . ?
C53 C52 Ir2 69.7(6) . . ?
C51 C52 Ir2 70.7(6) . . ?
C57 C52 Ir2 124.4(8) . . ?
C52 C53 C54 107.5(10) . . ?
C52 C53 C58 126.5(11) . . ?
C54 C53 C58 125.6(10) . . ?
C52 C53 Ir2 71.4(6) . . ?
C54 C53 Ir2 70.6(6) . . ?
C58 C53 Ir2 128.4(8) . . ?
C55 C54 C53 110.8(10) . . ?
C55 C54 C59 127.0(12) . . ?
C53 C54 C59 122.2(11) . . ?
C55 C54 Ir2 72.4(6) . . ?
C53 C54 Ir2 70.1(6) . . ?
C59 C54 Ir2 122.8(7) . . ?
C54 C55 C60 128.9(12) . . ?
C54 C55 C51 106.6(11) . . ?
C60 C55 C51 124.5(12) . . ?
C54 C55 Ir2 70.1(6) . . ?
C60 C55 Ir2 127.2(10) . . ?
C51 C55 Ir2 69.7(6) . . ?
C65 C61 C62 107.5(11) . . ?
C65 C61 C66 125.2(12) . . ?
C62 C61 C66 127.0(11) . . ?
C65 C61 Ir4 71.5(6) . . ?
C62 C61 Ir4 69.7(6) . . ?
C66 C61 Ir4 129.0(9) . . ?
C63 C62 C61 108.5(10) . . ?
C63 C62 C67 126.5(13) . . ?
C61 C62 C67 124.9(13) . . ?
C63 C62 Ir4 71.4(6) . . ?
C61 C62 Ir4 70.5(6) . . ?
C67 C62 Ir4 126.5(10) . . ?
C62 C63 C64 107.8(10) . . ?
C62 C63 C68 127.3(14) . . ?
C64 C63 C68 124.8(14) . . ?
C62 C63 Ir4 70.1(6) . . ?
C64 C63 Ir4 70.3(6) . . ?
C68 C63 Ir4 128.8(10) . . ?
C69 C64 C65 128.5(12) . . ?
C69 C64 C63 124.1(12) . . ?
C65 C64 C63 107.2(11) . . ?
C69 C64 Ir4 128.1(9) . . ?
C65 C64 Ir4 70.6(6) . . ?
C63 C64 Ir4 70.3(6) . . ?
C61 C65 C64 109.0(11) . . ?
C61 C65 C70 125.5(12) . . ?
C64 C65 C70 125.5(12) . . ?
C61 C65 Ir4 70.5(7) . . ?
C64 C65 Ir4 70.2(6) . . ?
C70 C65 Ir4 124.5(8) . . ?
F3 P1 F6 90.9(7) . . ?
F3 P1 F5 90.5(7) . . ?
F6 P1 F5 178.6(7) . . ?
F3 P1 F4 91.5(8) . . ?
F6 P1 F4 89.6(5) . . ?
F5 P1 F4 90.6(5) . . ?
F3 P1 F1 178.1(7) . . ?
F6 P1 F1 90.5(6) . . ?
F5 P1 F1 88.1(6) . . ?
F4 P1 F1 90.0(6) . . ?
F3 P1 F2 91.9(8) . . ?
F6 P1 F2 91.2(5) . . ?
F5 P1 F2 88.5(5) . . ?
F4 P1 F2 176.6(6) . . ?
F1 P1 F2 86.7(6) . . ?
F8 P2 F11 95.3(8) . . ?
F8 P2 F10 170.8(9) . . ?
F11 P2 F10 92.9(7) . . ?
F8 P2 F12 84.4(8) . . ?
F11 P2 F12 175.7(9) . . ?
F10 P2 F12 87.8(8) . . ?
F8 P2 F7 95.9(7) . . ?
F11 P2 F7 88.0(8) . . ?
F10 P2 F7 88.8(7) . . ?
F12 P2 F7 87.8(9) . . ?
F8 P2 F9 87.4(7) . . ?
F11 P2 F9 90.6(7) . . ?
F10 P2 F9 88.1(7) . . ?
F12 P2 F9 93.6(8) . . ?
F7 P2 F9 176.5(7) . . ?
Cl5 C71 Cl4 109.4 . . ?
Cl5 C71 Cl3 109.5 . . ?
Cl4 C71 Cl3 109.5 . . ?
Cl7 C72 Cl6 109.5 . . ?
Cl7 C72 Cl8 109.4 . . ?
Cl6 C72 Cl8 109.5 . . ?
Cl11 C73 Cl9 109.5 . . ?
Cl11 C73 Cl10 109.4 . . ?
Cl9 C73 Cl10 109.5 . . ?
Cl14 C74 Cl13 109.4 . . ?
Cl14 C74 Cl12 109.5 . . ?
Cl13 C74 Cl12 109.5 . . ?
Cl15 C75 Cl16 109.5 . . ?
Cl15 C75 Cl17 109.5 . . ?
Cl16 C75 Cl17 109.4 . . ?

loop_
_geom_bond_atom_site_label_1
_geom_bond_atom_site_label_2
_geom_bond_distance
_geom_bond_site_symmetry_2
_geom_bond_publ_flag
Ir1 N1 2.119(9) . ?
Ir1 C15 2.122(16) . ?
Ir1 C12 2.140(14) . ?
Ir1 C14 2.153(17) . ?
Ir1 O1 2.155(7) . ?
Ir1 C11 2.156(16) . ?
Ir1 C13 2.173(15) . ?
Ir1 Cl1 2.375(3) . ?
Ir2 N2 2.121(7) . ?
Ir2 N12A 2.128(5) . ?
Ir2 C53 2.144(11) . ?
Ir2 C54 2.151(9) . ?
Ir2 C52 2.167(11) . ?
Ir2 C51 2.173(10) . ?
Ir2 C55 2.179(10) . ?
Ir2 O5 2.224(7) . ?
Ir2 N11A 2.248(6) . ?
Ir2 N9 2.284(5) . ?
Ir2 C44A 2.504(5) . ?
N1 C1 1.345(13) . ?
N1 C10 1.361(14) . ?
N2 C2 1.341(13) . ?
N2 C3 1.391(12) . ?
N3 C4 1.339(12) . ?
N3 C3 1.381(12) . ?
N4 C4 1.322(13) . ?
N4 C5 1.338(13) . ?
C1 C4 1.423(14) . ?
C1 C2 1.446(13) . ?
C2 O1 1.256(12) . ?
C3 O2 1.228(12) . ?
C5 C10 1.399(16) . ?
C5 C6 1.439(15) . ?
C6 C7 1.325(18) . ?
C7 C8 1.43(2) . ?
C8 C9 1.32(2) . ?
C9 C10 1.438(16) . ?
C11 C15 1.33(3) . ?
C11 C12 1.43(2) . ?
C11 C16 1.52(3) . ?
C12 C13 1.41(2) . ?
C12 C17 1.53(2) . ?
C13 C14 1.45(2) . ?
C13 C18 1.48(2) . ?
C14 C15 1.47(3) . ?
C14 C19 1.49(3) . ?
C15 C20 1.56(3) . ?
Ir3 N5 2.119(8) . ?
Ir3 C32 2.146(13) . ?
Ir3 C31 2.150(13) . ?
Ir3 C33 2.151(12) . ?
Ir3 O3 2.154(7) . ?
Ir3 C35 2.156(12) . ?
Ir3 C34 2.157(12) . ?
Ir3 Cl2 2.387(3) . ?
Ir4 N11 2.135(6) . ?
Ir4 C62 2.138(11) . ?
Ir4 N6 2.140(7) . ?
Ir4 C61 2.149(11) . ?
Ir4 C63 2.155(10) . ?
Ir4 C64 2.155(10) . ?
Ir4 N12 2.157(6) . ?
Ir4 C65 2.162(12) . ?
Ir4 O5A 2.165(7) . ?
Ir4 N9A 2.258(5) . ?
Ir4 C44 2.456(5) . ?
N5 C21 1.334(12) . ?
N5 C30 1.349(14) . ?
N6 C22 1.303(12) . ?
N6 C23 1.388(12) . ?
N7 C23 1.358(13) . ?
N7 C24 1.375(13) . ?
N8 C24 1.307(13) . ?
N8 C25 1.361(14) . ?
C21 C24 1.420(13) . ?
C21 C22 1.460(14) . ?
C22 O3 1.270(12) . ?
C23 O4 1.235(12) . ?
C25 C26 1.409(16) . ?
C25 C30 1.458(17) . ?
C26 C27 1.355(19) . ?
C27 C28 1.44(2) . ?
C28 C29 1.320(18) . ?
C29 C30 1.425(15) . ?
C31 C32 1.41(2) . ?
C31 C35 1.45(2) . ?
C31 C36 1.513(18) . ?
C32 C33 1.452(18) . ?
C32 C37 1.48(2) . ?
C33 C34 1.420(18) . ?
C33 C38 1.468(17) . ?
C34 C35 1.473(18) . ?
C34 C39 1.493(19) . ?
C35 C40 1.46(2) . ?
N9 C50 1.3498 . ?
N9 C41 1.3631 . ?
N10 C42 1.3608 . ?
N10 C43 1.3657 . ?
N11 C44 1.3261 . ?
N11 C43 1.3732 . ?
N12 C44 1.3365 . ?
N12 C45 1.3411 . ?
C41 C44 1.4161 . ?
C41 C42 1.4568 . ?
C42 O5 1.2323 . ?
C43 O6 1.2542 . ?
C45 C50 1.4136 . ?
C45 C46 1.4435 . ?
C46 C47 1.3705 . ?
C47 C48 1.3688 . ?
C48 C49 1.4022 . ?
C49 C50 1.4303 . ?
N9A C50A 1.3497 . ?
N9A C41A 1.3626 . ?
N10A C42A 1.3607 . ?
N10A C43A 1.6173 . ?
N11A C43A 1.2898 . ?
N11A C44A 1.3259 . ?
N12A C44A 1.3365 . ?
N12A C45A 1.3415 . ?
C41A C44A 1.4161 . ?
C41A C42A 1.4568 . ?
C42A O5A 1.2327 . ?
C43A O6A 1.1902 . ?
C45A C50A 1.4136 . ?
C45A C46A 1.4435 . ?
C46A C47A 1.3700 . ?
C47A C48A 1.3694 . ?
C48A C49A 1.4018 . ?
C49A C50A 1.4303 . ?
C51 C52 1.449(19) . ?
C51 C56 1.458(15) . ?
C51 C55 1.494(17) . ?
C52 C53 1.435(15) . ?
C52 C57 1.498(18) . ?
C53 C54 1.441(17) . ?
C53 C58 1.507(18) . ?
C54 C55 1.392(17) . ?
C54 C59 1.506(15) . ?
C55 C60 1.438(19) . ?
C61 C65 1.405(17) . ?
C61 C62 1.462(17) . ?
C61 C66 1.495(17) . ?
C62 C63 1.415(19) . ?
C62 C67 1.498(17) . ?
C63 C64 1.452(17) . ?
C63 C68 1.473(19) . ?
C64 C69 1.440(17) . ?
C64 C65 1.448(17) . ?
C65 C70 1.468(18) . ?
P1 F3 1.551(11) . ?
P1 F6 1.573(9) . ?
P1 F5 1.576(10) . ?
P1 F4 1.590(9) . ?
P1 F1 1.597(9) . ?
P1 F2 1.619(10) . ?
P2 F8 1.520(13) . ?
P2 F11 1.523(12) . ?
P2 F10 1.542(12) . ?
P2 F12 1.558(14) . ?
P2 F7 1.589(14) . ?
P2 F9 1.594(13) . ?
C71 Cl5 1.7699 . ?
C71 Cl4 1.7701 . ?
C71 Cl3 1.7702 . ?
C72 Cl7 1.7699 . ?
C72 Cl6 1.7699 . ?
C72 Cl8 1.7704 . ?
C73 Cl11 1.7699 . ?
C73 Cl9 1.7700 . ?
C73 Cl10 1.7700 . ?
C74 Cl14 1.7700 . ?
C74 Cl13 1.7701 . ?
C74 Cl12 1.7702 . ?
C75 Cl15 1.7699 . ?
C75 Cl16 1.7700 . ?
C75 Cl17 1.7700 . ?
